data_7245400
loop_
_publ_author_name
'Yamamoto, Daisuke'
'Hirano, Issei'
'Narushima, Yuki'
'Soga, Masayuki'
'Ansai, Hiromasa'
'Makino, Kazuishi'

_publ_section_title
;
 Stereoselective synthesis of the isoxazolidine ring via
 manganese(iii)-catalysed aminoperoxidation of unactivated alkenes using
 molecular oxygen in air under ambient conditions
;
_journal_issue 18
_journal_name_full 'Green Chemistry'
_journal_page_first 7162
_journal_page_last 7170
_journal_paper_doi 10.1039/D2GC02205B
_journal_volume 24
_journal_year 2022
_chemical_formula_moiety 'C23 H19 N3 O9 S'
_chemical_formula_sum 'C23 H19 N3 O9 S'
_chemical_formula_weight 513.48
_space_group_crystal_system monoclinic
_space_group_IT_number 14
_space_group_name_Hall '-P 2ybc'
_space_group_name_H-M_alt 'P 1 21/c 1'
_atom_sites_solution_hydrogens geom
_atom_sites_solution_primary direct
_atom_sites_solution_secondary difmap
_audit_update_record
;
2022-01-06 deposited with the CCDC.	2022-08-16 downloaded from the CCDC.
;
_cell_angle_alpha 90.0000
_cell_angle_beta 106.862(8)
_cell_angle_gamma 90.0000
_cell_formula_units_Z 4
_cell_length_a 15.7934(3)
_cell_length_b 6.97062(13)
_cell_length_c 20.9252(4)
_cell_measurement_reflns_used 21534
_cell_measurement_temperature 93
_cell_measurement_theta_max 68.21
_cell_measurement_theta_min 3.11
_cell_volume 2204.61(12)
_computing_cell_refinement 'RAPID AUTO'
_computing_data_collection 'RAPID AUTO (Rigaku, ????)'
_computing_data_reduction 'RAPID AUTO'
_computing_molecular_graphics 'CrystalStructure 4.1'
_computing_publication_material 'CrystalStructure 4.1 (Rigaku, 2014)'
_computing_structure_refinement 'SHELXL2013 (Sheldrick, 2008)'
_computing_structure_solution 'Il Milione (Burla, et al., 2007)'
_diffrn_ambient_temperature 93
_diffrn_detector_area_resol_mean 10.000
_diffrn_measured_fraction_theta_full 0.992
_diffrn_measured_fraction_theta_max 0.992
_diffrn_measurement_device_type 'Rigaku R-AXIS RAPID'
_diffrn_measurement_method \w
_diffrn_radiation_type 'Cu K\a'
_diffrn_radiation_wavelength 1.54187
_diffrn_reflns_av_R_equivalents 0.0283
_diffrn_reflns_Laue_measured_fraction_full 0.992
_diffrn_reflns_Laue_measured_fraction_max 0.992
_diffrn_reflns_limit_h_max 18
_diffrn_reflns_limit_h_min -19
_diffrn_reflns_limit_k_max 7
_diffrn_reflns_limit_k_min -8
_diffrn_reflns_limit_l_max 25
_diffrn_reflns_limit_l_min -23
_diffrn_reflns_number 24080
_diffrn_reflns_point_group_measured_fraction_full 0.992
_diffrn_reflns_point_group_measured_fraction_max 0.992
_diffrn_reflns_theta_full 67.687
_diffrn_reflns_theta_max 68.209
_diffrn_reflns_theta_min 4.416
_diffrn_standards_number 0
_exptl_absorpt_coefficient_mu 1.872
_exptl_absorpt_correction_T_max 0.688
_exptl_absorpt_correction_T_min 0.515
_exptl_absorpt_correction_type multi-scan
_exptl_absorpt_process_details 'ABSCOR (Rigaku, 1995)'
_exptl_crystal_colour colorless
_exptl_crystal_density_diffrn 1.547
_exptl_crystal_density_method 'not measured'
_exptl_crystal_description platelet
_exptl_crystal_F_000 1064.00
_exptl_crystal_size_max 0.300
_exptl_crystal_size_mid 0.200
_exptl_crystal_size_min 0.200
_refine_diff_density_max 0.27
_refine_diff_density_min -0.41
_refine_ls_extinction_coef 0.00012(8)
_refine_ls_extinction_method SHELXL
_refine_ls_goodness_of_fit_ref 1.040
_refine_ls_hydrogen_treatment constr
_refine_ls_number_parameters 326
_refine_ls_number_reflns 4006
_refine_ls_number_restraints 0
_refine_ls_R_factor_all 0.0385
_refine_ls_R_factor_gt 0.0340
_refine_ls_shift/su_max 0.000
_refine_ls_structure_factor_coef Fsqd
_refine_ls_weighting_details 'w = 1/[\s^2^(Fo^2^)+(0.0376P)^2^+1.5675P] where P=(Fo^2^+2Fc^2^)/3'
_refine_ls_weighting_scheme calc
_refine_ls_wR_factor_gt 0.0828
_refine_ls_wR_factor_ref 0.0852
_reflns_number_gt 3640
_reflns_number_total 4006
_reflns_threshold_expression F^2^>2.0\s(F^2^)
_cod_data_source_file d2gc02205b2.cif
_cod_data_source_block hirano20200811
_cod_depositor_comments 'Adding full bibliography for 7245399--7245401.cif.'
_cod_original_cell_volume 2204.60(11)
_cod_database_code 7245400
_shelxl_res_file
;
TITL hirano20200811
CELL  1.54187 15.79340 6.97062 20.92516 90.00000 106.86240 90.00000
ZERR  4 0.00029 0.00013 0.00038 0.00000 0.00750 0.00000
LATT 1
SYMM    -X, .50+Y, .50-Z
SFAC C H O N S
UNIT 92 76 36 12 4
L.S. 5
FMAP 2
PLAN -40
WPDB -2
HTAB
BOND $H
CONF
LIST 4
TEMP -180.0
ACTA
SIZE 0.200 0.200 0.300
WGHT    0.037600    1.567500
EXTI    0.000118
FVAR       1.04127
S1    5    0.377862    0.128119    0.181040    11.00000    0.01968    0.02382 =
         0.01746    0.00096    0.00614   -0.00512
O1    3    0.143861    0.255290    0.075736    11.00000    0.01944    0.02019 =
         0.02508   -0.00246    0.00680    0.00135
O2    3    0.257893    0.126691    0.458416    11.00000    0.02646    0.03352 =
         0.02663   -0.00511    0.01352   -0.00233
O3    3    0.308432   -0.200807    0.149850    11.00000    0.02865    0.01768 =
         0.02029    0.00252    0.01021    0.00164
O4    3    0.399979    0.118881    0.502116    11.00000    0.03067    0.03743 =
         0.01828    0.00008    0.00274    0.00066
O5    3    0.084170    1.105235    0.221622    11.00000    0.02656    0.03611 =
         0.05137   -0.01876    0.01137   -0.00533
O6    3    0.358139    0.320057    0.157357    11.00000    0.03967    0.02301 =
         0.02385    0.00337    0.00571   -0.01119
O7    3   -0.001567    0.188830    0.051460    11.00000    0.02160    0.02939 =
         0.04258   -0.01027    0.00583   -0.00307
O26   3    0.460038    0.042571    0.181206    11.00000    0.02040    0.04787 =
         0.02280   -0.00144    0.01035   -0.00267
O29   3   -0.054896    1.045984    0.199807    11.00000    0.02179    0.04525 =
         0.04062   -0.01322    0.00949    0.00750
N27   4    0.333651    0.120601    0.453821    11.00000    0.02674    0.01983 =
         0.01943   -0.00092    0.00697   -0.00102
N28   4    0.019394    1.003775    0.198179    11.00000    0.02125    0.02954 =
         0.02196   -0.00172    0.00702    0.00282
N31   4    0.288859   -0.000634    0.138779    11.00000    0.01945    0.01600 =
         0.01661    0.00183    0.00420   -0.00050
C3    1    0.052467    0.482172    0.106637    11.00000    0.02083    0.02073 =
         0.02043    0.00413    0.00700    0.00068
C4    1    0.345586    0.116354    0.386417    11.00000    0.02487    0.01487 =
         0.01788   -0.00206    0.00794   -0.00227
C5    1    0.428203    0.075828    0.379950    11.00000    0.01943    0.02132 =
         0.01975    0.00037    0.00269   -0.00097
AFIX  43
H5    2    0.476817    0.051120    0.418169    11.00000   -1.20000
AFIX   0
C6    1    0.386070   -0.122709   -0.029175    11.00000    0.02265    0.02594 =
         0.02226   -0.00159    0.00562   -0.00259
AFIX  43
H6    2    0.431284   -0.115816    0.012178    11.00000   -1.20000
AFIX   0
C7    1    0.366306    0.113147    0.262349    11.00000    0.02147    0.01619 =
         0.01829   -0.00074    0.00693   -0.00297
C8    1    0.283615    0.155695    0.269830    11.00000    0.01798    0.02572 =
         0.01899   -0.00146    0.00251    0.00165
AFIX  43
H8    2    0.235334    0.185847    0.231981    11.00000   -1.20000
AFIX   0
C9    1    0.298170   -0.145606   -0.029538    11.00000    0.02505    0.01390 =
         0.01956   -0.00074    0.00886    0.00072
C11   1    0.116262    0.756583    0.173072    11.00000    0.01790    0.02351 =
         0.02006    0.00199    0.00554   -0.00119
AFIX  43
H11   2    0.166253    0.827656    0.198044    11.00000   -1.20000
AFIX   0
C12   1    0.031368    0.822428    0.165643    11.00000    0.02194    0.02021 =
         0.01782    0.00251    0.00836    0.00119
C13   1   -0.043168    0.725716    0.129023    11.00000    0.01613    0.02785 =
         0.02334    0.00368    0.00714    0.00227
AFIX  43
H13   2   -0.100568    0.775941    0.124345    11.00000   -1.20000
AFIX   0
C14   1    0.272597    0.153577    0.332736    11.00000    0.01876    0.02540 =
         0.02357   -0.00401    0.00685    0.00040
AFIX  43
H14   2    0.216308    0.177088    0.339032    11.00000   -1.20000
AFIX   0
C15   1    0.343502   -0.117607   -0.149154    11.00000    0.03593    0.01959 =
         0.02397    0.00144    0.01630    0.00438
AFIX  43
H15   2    0.358956   -0.108564   -0.189673    11.00000   -1.20000
AFIX   0
C16   1    0.438753    0.071940    0.316289    11.00000    0.01748    0.01934 =
         0.02274    0.00058    0.00642   -0.00081
AFIX  43
H16   2    0.494408    0.041695    0.309937    11.00000   -1.20000
AFIX   0
C17   1    0.060215    0.293950    0.074892    11.00000    0.01982    0.02361 =
         0.02139    0.00270    0.00423    0.00071
C18   1    0.408146   -0.109907   -0.088508    11.00000    0.02517    0.02552 =
         0.03125   -0.00051    0.01370   -0.00101
AFIX  43
H18   2    0.468379   -0.095693   -0.087400    11.00000   -1.20000
AFIX   0
C19   1    0.270571   -0.163337    0.034054    11.00000    0.02371    0.01779 =
         0.02088   -0.00138    0.00939   -0.00126
AFIX  13
H19   2    0.213840   -0.237055    0.022909    11.00000   -1.20000
AFIX   0
C20   1    0.233391   -0.153711   -0.090991    11.00000    0.02112    0.02481 =
         0.02531   -0.00030    0.00800    0.00321
AFIX  43
H20   2    0.173134   -0.169709   -0.092415    11.00000   -1.20000
AFIX   0
C21   1   -0.032308    0.554080    0.099323    11.00000    0.01663    0.02537 =
         0.02536    0.00112    0.00479   -0.00233
AFIX  43
H21   2   -0.082634    0.484870    0.073876    11.00000   -1.20000
AFIX   0
C22   1    0.255986   -0.138623   -0.150344    11.00000    0.02940    0.02992 =
         0.01984    0.00106    0.00510    0.00592
AFIX  43
H22   2    0.211042   -0.142787   -0.191891    11.00000   -1.20000
AFIX   0
C23   1    0.254536    0.031640    0.065032    11.00000    0.02211    0.01931 =
         0.01475    0.00134    0.00501   -0.00012
AFIX  13
H23   2    0.287308    0.137949    0.050542    11.00000   -1.20000
AFIX   0
C24   1    0.156562    0.073602    0.046346    11.00000    0.02310    0.01917 =
         0.01872   -0.00157    0.00458    0.00114
AFIX  23
H24A  2    0.131921    0.079886   -0.002835    11.00000   -1.20000
H24B  2    0.125586   -0.029645    0.063120    11.00000   -1.20000
AFIX   0
C25   1    0.335510   -0.263036    0.092646    11.00000    0.03448    0.01949 =
         0.02163    0.00124    0.01352    0.00508
AFIX  23
H25A  2    0.331181   -0.404205    0.087562    11.00000   -1.20000
H25B  2    0.397036   -0.222951    0.096890    11.00000   -1.20000
AFIX   0
C30   1    0.126560    0.584215    0.143150    11.00000    0.01598    0.02170 =
         0.02286    0.00320    0.00608    0.00039
AFIX  43
H30   2    0.184175    0.535647    0.147546    11.00000   -1.20000
AFIX   0
HKLF 4
 
REM  hirano20200811
REM R1 =  0.0340 for    3640 Fo > 4sig(Fo)  and  0.0385 for all    4006 data
REM    326 parameters refined using      0 restraints
 
END  
     
WGHT      0.0375      1.5649 

REM Instructions for potential hydrogen bonds
EQIV $1 -x+1, -y, -z+1
HTAB C5 O4_$1
EQIV $2 x, y-1, z
HTAB C8 O5_$2
EQIV $3 x, -y+1/2, z-1/2
HTAB C23 O2_$3
HTAB C25 O6_$2
HTAB C25 O26

REM Highest difference peak  0.269,  deepest hole -0.413,  1-sigma level  0.043
Q1    1   0.3664  0.1042  0.2235  11.00000  0.05    0.27
Q2    1   0.3338  0.0624  0.1508  11.00000  0.05    0.25
Q3    1   0.3877  0.1403  0.3831  11.00000  0.05    0.24
Q4    1   0.0868  0.5013  0.1387  11.00000  0.05    0.22
Q5    1   0.3411 -0.1561 -0.0314  11.00000  0.05    0.22
Q6    1   0.3453  0.1365  0.4175  11.00000  0.05    0.22
Q7    1   0.1020  1.0233  0.2587  11.00000  0.05    0.22
Q8    1   0.2893 -0.1560  0.0027  11.00000  0.05    0.22
Q9    1   0.3135  0.1889  0.3620  11.00000  0.05    0.21
Q10   1   0.2678 -0.1074 -0.0593  11.00000  0.05    0.21
Q11   1   0.3277  0.1071  0.2661  11.00000  0.05    0.21
Q12   1   0.0687  0.8106  0.1523  11.00000  0.05    0.21
Q13   1   0.0835  0.5465  0.1127  11.00000  0.05    0.21
Q14   1   0.0583  0.4019  0.0910  11.00000  0.05    0.20
Q15   1   0.0120  0.5338  0.0937  11.00000  0.05    0.20
Q16   1   0.3490  0.2232  0.1410  11.00000  0.05    0.20
Q17   1   0.4027  0.1251  0.2891  11.00000  0.05    0.20
Q18   1   0.2606 -0.0609  0.0471  11.00000  0.05    0.20
Q19   1   0.3335  0.1557  0.2683  11.00000  0.05    0.20
Q20   1  -0.0042  0.7454  0.1624  11.00000  0.05    0.19
Q21   1   0.4898  0.0499  0.2270  11.00000  0.05    0.19
Q22   1   0.2711  0.0216  0.1013  11.00000  0.05    0.19
Q23   1   0.3844  0.0401  0.3855  11.00000  0.05    0.19
Q24   1   0.0719  0.7675  0.1855  11.00000  0.05    0.19
Q25   1   0.2996 -0.1860 -0.1517  11.00000  0.05    0.19
Q26   1   0.2483 -0.2109 -0.1205  11.00000  0.05    0.18
Q27   1   0.0256  0.9108  0.1750  11.00000  0.05    0.18
Q28   1   0.3050 -0.2292  0.0579  11.00000  0.05    0.18
Q29   1   0.4201  0.0800  0.1534  11.00000  0.05    0.18
Q30   1   0.4446  0.1318  0.3487  11.00000  0.05    0.18
Q31   1   0.3322  0.2366  0.1896  11.00000  0.05    0.18
Q32   1   0.4268  0.0340  0.3465  11.00000  0.05    0.17
Q33   1   0.2066  0.0472  0.0524  11.00000  0.05    0.16
Q34   1   0.2507  0.0492  0.1533  11.00000  0.05    0.16
Q35   1   0.3102  0.1123  0.3600  11.00000  0.05    0.16
Q36   1   0.3877 -0.0398 -0.0630  11.00000  0.05    0.16
Q37   1   0.2799  0.2202  0.3019  11.00000  0.05    0.15
Q38   1  -0.0060  0.8016  0.1297  11.00000  0.05    0.15
Q39   1   0.2505 -0.1017 -0.1171  11.00000  0.05    0.15
Q40   1   0.4006 -0.1660 -0.0618  11.00000  0.05    0.15
;

loop_
_symmetry_equiv_pos_site_id
_space_group_symop_operation_xyz
1 +X,+Y,+Z
2 -X,1/2+Y,1/2-Z
3 -X,-Y,-Z
4 +X,1/2-Y,1/2+Z

loop_
_atom_site_label
_atom_site_type_symbol
_atom_site_fract_x
_atom_site_fract_y
_atom_site_fract_z
_atom_site_U_iso_or_equiv
_atom_site_adp_type
_atom_site_occupancy
_atom_site_site_symmetry_multiplicity
_atom_site_calc_flag
_atom_site_refinement_flags
_atom_site_disorder_assembly
_atom_site_disorder_group
S1 S 0.37786(3) 0.12812(6) 0.18104(2) 0.02016(12) Uani 1 4 d . . .
O1 O 0.14386(7) 0.25529(17) 0.07574(5) 0.0215(3) Uani 1 4 d . . .
O2 O 0.25789(8) 0.12669(18) 0.45842(6) 0.0276(3) Uani 1 4 d . . .
O3 O 0.30843(8) -0.20081(17) 0.14985(5) 0.0215(3) Uani 1 4 d . . .
O4 O 0.39998(8) 0.11888(19) 0.50212(6) 0.0297(3) Uani 1 4 d . . .
O5 O 0.08417(8) 1.1052(2) 0.22162(7) 0.0380(3) Uani 1 4 d . . .
O6 O 0.35814(9) 0.32006(18) 0.15736(6) 0.0296(3) Uani 1 4 d . . .
O7 O -0.00157(8) 0.18883(19) 0.05146(7) 0.0319(3) Uani 1 4 d . . .
O26 O 0.46004(8) 0.0426(2) 0.18121(6) 0.0295(3) Uani 1 4 d . . .
O29 O -0.05490(8) 1.0460(2) 0.19981(7) 0.0358(3) Uani 1 4 d . . .
N27 N 0.33365(9) 0.1206(2) 0.45382(7) 0.0219(3) Uani 1 4 d . . .
N28 N 0.01939(9) 1.0038(2) 0.19818(7) 0.0241(3) Uani 1 4 d . . .
N31 N 0.28886(8) -0.00063(19) 0.13878(6) 0.0176(3) Uani 1 4 d . . .
C3 C 0.05247(11) 0.4822(3) 0.10664(8) 0.0204(3) Uani 1 4 d . . .
C4 C 0.34559(11) 0.1164(2) 0.38642(8) 0.0188(3) Uani 1 4 d . . .
C5 C 0.42820(11) 0.0758(3) 0.37995(8) 0.0208(3) Uani 1 4 d . . .
C6 C 0.38607(11) -0.1227(3) -0.02917(9) 0.0238(4) Uani 1 4 d . . .
C7 C 0.36631(10) 0.1132(2) 0.26235(8) 0.0184(3) Uani 1 4 d . . .
C8 C 0.28362(11) 0.1557(3) 0.26983(8) 0.0215(4) Uani 1 4 d . . .
C9 C 0.29817(11) -0.1456(2) -0.02954(8) 0.0190(3) Uani 1 4 d . . .
C11 C 0.11626(10) 0.7566(3) 0.17307(8) 0.0205(3) Uani 1 4 d . . .
C12 C 0.03137(11) 0.8224(2) 0.16564(8) 0.0194(3) Uani 1 4 d . . .
C13 C -0.04317(11) 0.7257(3) 0.12902(8) 0.0221(4) Uani 1 4 d . . .
C14 C 0.27260(11) 0.1536(3) 0.33274(8) 0.0224(4) Uani 1 4 d . . .
C15 C 0.34350(12) -0.1176(3) -0.14915(9) 0.0249(4) Uani 1 4 d . . .
C16 C 0.43875(10) 0.0719(2) 0.31629(8) 0.0197(3) Uani 1 4 d . . .
C17 C 0.06022(11) 0.2939(3) 0.07489(8) 0.0220(4) Uani 1 4 d . . .
C18 C 0.40815(12) -0.1099(3) -0.08851(9) 0.0261(4) Uani 1 4 d . . .
C19 C 0.27057(11) -0.1633(2) 0.03405(8) 0.0202(3) Uani 1 4 d . . .
C20 C 0.23339(11) -0.1537(3) -0.09099(8) 0.0235(4) Uani 1 4 d . . .
C21 C -0.03231(11) 0.5541(3) 0.09932(8) 0.0227(4) Uani 1 4 d . . .
C22 C 0.25599(12) -0.1386(3) -0.15034(9) 0.0268(4) Uani 1 4 d . . .
C23 C 0.25454(10) 0.0316(2) 0.06503(7) 0.0188(3) Uani 1 4 d . . .
C24 C 0.15656(10) 0.0736(3) 0.04635(8) 0.0206(3) Uani 1 4 d . . .
C25 C 0.33551(12) -0.2630(3) 0.09265(8) 0.0241(4) Uani 1 4 d . . .
C30 C 0.12656(10) 0.5842(3) 0.14315(8) 0.0201(3) Uani 1 4 d . . .
H5 H 0.47682 0.05112 0.41817 0.0250 Uiso 1 4 calc R . .
H6 H 0.43128 -0.11582 0.01218 0.0286 Uiso 1 4 calc R . .
H8 H 0.23533 0.18585 0.23198 0.0258 Uiso 1 4 calc R . .
H11 H 0.16625 0.82766 0.19804 0.0246 Uiso 1 4 calc R . .
H13 H -0.10057 0.77594 0.12435 0.0266 Uiso 1 4 calc R . .
H14 H 0.21631 0.17709 0.33903 0.0269 Uiso 1 4 calc R . .
H15 H 0.35896 -0.10856 -0.18967 0.0299 Uiso 1 4 calc R . .
H16 H 0.49441 0.0417 0.30994 0.0237 Uiso 1 4 calc R . .
H18 H 0.46838 -0.09569 -0.0874 0.0314 Uiso 1 4 calc R . .
H19 H 0.21384 -0.23706 0.02291 0.0242 Uiso 1 4 calc R . .
H20 H 0.17313 -0.16971 -0.09242 0.0282 Uiso 1 4 calc R . .
H21 H -0.08263 0.48487 0.07388 0.0273 Uiso 1 4 calc R . .
H22 H 0.21104 -0.14279 -0.19189 0.0322 Uiso 1 4 calc R . .
H23 H 0.28731 0.13795 0.05054 0.0225 Uiso 1 4 calc R . .
H24A H 0.13192 0.07989 -0.00283 0.0248 Uiso 1 4 calc R . .
H24B H 0.12559 -0.02964 0.06312 0.0248 Uiso 1 4 calc R . .
H25A H 0.33118 -0.40421 0.08756 0.0289 Uiso 1 4 calc R . .
H25B H 0.39704 -0.22295 0.09689 0.0289 Uiso 1 4 calc R . .
H30 H 0.18418 0.53565 0.14755 0.0241 Uiso 1 4 calc R . .

loop_
_atom_site_aniso_label
_atom_site_aniso_U_11
_atom_site_aniso_U_22
_atom_site_aniso_U_33
_atom_site_aniso_U_12
_atom_site_aniso_U_13
_atom_site_aniso_U_23
S1 0.0197(2) 0.0238(2) 0.0175(2) -0.00512(16) 0.00614(15) 0.00096(16)
O1 0.0194(6) 0.0202(7) 0.0251(6) 0.0014(5) 0.0068(5) -0.0025(5)
O2 0.0265(7) 0.0335(8) 0.0266(6) -0.0023(5) 0.0135(5) -0.0051(5)
O3 0.0286(6) 0.0177(6) 0.0203(6) 0.0016(5) 0.0102(5) 0.0025(5)
O4 0.0307(7) 0.0374(8) 0.0183(6) 0.0007(6) 0.0027(5) 0.0001(5)
O5 0.0266(7) 0.0361(8) 0.0514(9) -0.0053(6) 0.0114(6) -0.0188(7)
O6 0.0397(7) 0.0230(7) 0.0239(6) -0.0112(6) 0.0057(5) 0.0034(5)
O7 0.0216(6) 0.0294(8) 0.0426(8) -0.0031(6) 0.0058(5) -0.0103(6)
O26 0.0204(6) 0.0479(9) 0.0228(6) -0.0027(6) 0.0104(5) -0.0014(6)
O29 0.0218(7) 0.0452(9) 0.0406(8) 0.0075(6) 0.0095(6) -0.0132(7)
N27 0.0267(8) 0.0198(8) 0.0194(7) -0.0010(6) 0.0070(6) -0.0009(6)
N28 0.0213(7) 0.0295(9) 0.0220(7) 0.0028(6) 0.0070(6) -0.0017(6)
N31 0.0194(7) 0.0160(7) 0.0166(6) -0.0005(6) 0.0042(5) 0.0018(5)
C3 0.0208(8) 0.0207(9) 0.0204(8) 0.0007(7) 0.0070(6) 0.0041(7)
C4 0.0249(8) 0.0149(8) 0.0179(8) -0.0023(7) 0.0079(7) -0.0021(6)
C5 0.0194(8) 0.0213(9) 0.0198(8) -0.0010(7) 0.0027(6) 0.0004(7)
C6 0.0227(9) 0.0259(10) 0.0223(8) -0.0026(7) 0.0056(7) -0.0016(7)
C7 0.0215(8) 0.0162(9) 0.0183(8) -0.0030(6) 0.0069(6) -0.0007(6)
C8 0.0180(8) 0.0257(10) 0.0190(8) 0.0017(7) 0.0025(6) -0.0015(7)
C9 0.0250(8) 0.0139(8) 0.0196(8) 0.0007(7) 0.0089(7) -0.0007(6)
C11 0.0179(8) 0.0235(9) 0.0201(8) -0.0012(7) 0.0055(6) 0.0020(7)
C12 0.0219(8) 0.0202(9) 0.0178(8) 0.0012(7) 0.0084(6) 0.0025(7)
C13 0.0161(8) 0.0279(10) 0.0233(8) 0.0023(7) 0.0071(7) 0.0037(7)
C14 0.0188(8) 0.0254(10) 0.0236(8) 0.0004(7) 0.0069(7) -0.0040(7)
C15 0.0359(10) 0.0196(9) 0.0240(9) 0.0044(7) 0.0163(7) 0.0014(7)
C16 0.0175(8) 0.0193(9) 0.0227(8) -0.0008(7) 0.0064(6) 0.0006(7)
C17 0.0198(8) 0.0236(9) 0.0214(8) 0.0007(7) 0.0042(7) 0.0027(7)
C18 0.0252(9) 0.0255(10) 0.0313(9) -0.0010(7) 0.0137(7) -0.0005(8)
C19 0.0237(8) 0.0178(9) 0.0209(8) -0.0013(7) 0.0094(7) -0.0014(7)
C20 0.0211(8) 0.0248(10) 0.0253(9) 0.0032(7) 0.0080(7) -0.0003(7)
C21 0.0166(8) 0.0254(10) 0.0254(8) -0.0023(7) 0.0048(7) 0.0011(7)
C22 0.0294(9) 0.0299(11) 0.0198(8) 0.0059(8) 0.0051(7) 0.0011(7)
C23 0.0221(8) 0.0193(9) 0.0147(7) -0.0001(7) 0.0050(6) 0.0013(6)
C24 0.0231(9) 0.0192(9) 0.0187(8) 0.0011(7) 0.0046(7) -0.0016(7)
C25 0.0345(10) 0.0195(9) 0.0216(8) 0.0051(7) 0.0135(7) 0.0012(7)
C30 0.0160(8) 0.0217(9) 0.0229(8) 0.0004(7) 0.0061(6) 0.0032(7)

loop_
_atom_type_symbol
_atom_type_description
_atom_type_scat_dispersion_real
_atom_type_scat_dispersion_imag
_atom_type_scat_source
C C 0.0181 0.0091
;
International Tables for Crystallography
(Vol. C, Tables 4.2.6.8 and 6.1.1.4)
;
H H 0.0000 0.0000
;
International Tables for Crystallography
(Vol. C, Table 6.1.1.4)
;
O O 0.0492 0.0322
;
International Tables for Crystallography
(Vol. C, Tables 4.2.6.8 and 6.1.1.4)
;
N N 0.0311 0.0180
;
International Tables for Crystallography
(Vol. C, Tables 4.2.6.8 and 6.1.1.4)
;
S S 0.3331 0.5567
;
International Tables for Crystallography
(Vol. C, Tables 4.2.6.8 and 6.1.1.4)
;

loop_
_geom_angle_atom_site_label_1
_geom_angle_atom_site_label_2
_geom_angle_atom_site_label_3
_geom_angle
_geom_angle_publ_flag
_geom_angle_site_symmetry_1
_geom_angle_site_symmetry_2
_geom_angle_site_symmetry_3
O6 S1 O26 119.90(9) yes . . .
O6 S1 N31 104.58(7) yes . . .
O6 S1 C7 108.44(8) yes . . .
O26 S1 N31 113.46(7) yes . . .
O26 S1 C7 108.71(7) yes . . .
N31 S1 C7 99.82(7) yes . . .
C17 O1 C24 115.28(12) yes . . .
N31 O3 C25 105.03(12) yes . . .
O2 N27 O4 123.65(15) yes . . .
O2 N27 C4 118.21(12) yes . . .
O4 N27 C4 118.14(15) yes . . .
O5 N28 O29 123.29(16) yes . . .
O5 N28 C12 118.46(15) yes . . .
O29 N28 C12 118.25(14) yes . . .
S1 N31 O3 109.00(8) yes . . .
S1 N31 C23 117.27(11) yes . . .
O3 N31 C23 108.03(11) yes . . .
C17 C3 C21 117.84(14) yes . . .
C17 C3 C30 121.94(16) yes . . .
C21 C3 C30 120.22(16) yes . . .
N27 C4 C5 118.97(13) yes . . .
N27 C4 C14 117.74(16) yes . . .
C5 C4 C14 123.29(17) yes . . .
C4 C5 C16 118.54(14) yes . . .
C9 C6 C18 120.71(15) yes . . .
S1 C7 C8 117.28(11) yes . . .
S1 C7 C16 120.39(14) yes . . .
C8 C7 C16 122.22(16) yes . . .
C7 C8 C14 119.22(14) yes . . .
C6 C9 C19 122.80(14) yes . . .
C6 C9 C20 118.23(17) yes . . .
C19 C9 C20 118.97(16) yes . . .
C12 C11 C30 118.30(14) yes . . .
N28 C12 C11 118.89(14) yes . . .
N28 C12 C13 118.19(15) yes . . .
C11 C12 C13 122.92(16) yes . . .
C12 C13 C21 118.40(16) yes . . .
C4 C14 C8 118.19(17) yes . . .
C18 C15 C22 119.33(19) yes . . .
C5 C16 C7 118.49(16) yes . . .
O1 C17 O7 124.10(17) yes . . .
O1 C17 C3 112.21(14) yes . . .
O7 C17 C3 123.69(17) yes . . .
C6 C18 C15 120.65(18) yes . . .
C9 C19 C23 114.56(14) yes . . .
C9 C19 C25 116.46(15) yes . . .
C23 C19 C25 102.49(12) yes . . .
C9 C20 C22 120.71(17) yes . . .
C3 C21 C13 120.12(15) yes . . .
C15 C22 C20 120.36(15) yes . . .
N31 C23 C19 104.12(12) yes . . .
N31 C23 C24 109.47(14) yes . . .
C19 C23 C24 109.83(12) yes . . .
O1 C24 C23 108.50(12) yes . . .
O3 C25 C19 103.75(14) yes . . .
C3 C30 C11 120.03(15) yes . . .
C4 C5 H5 120.731 no . . .
C16 C5 H5 120.726 no . . .
C9 C6 H6 119.646 no . . .
C18 C6 H6 119.643 no . . .
C7 C8 H8 120.395 no . . .
C14 C8 H8 120.382 no . . .
C12 C11 H11 120.849 no . . .
C30 C11 H11 120.853 no . . .
C12 C13 H13 120.799 no . . .
C21 C13 H13 120.803 no . . .
C4 C14 H14 120.911 no . . .
C8 C14 H14 120.895 no . . .
C18 C15 H15 120.328 no . . .
C22 C15 H15 120.346 no . . .
C5 C16 H16 120.757 no . . .
C7 C16 H16 120.758 no . . .
C6 C18 H18 119.669 no . . .
C15 C18 H18 119.681 no . . .
C9 C19 H19 107.617 no . . .
C23 C19 H19 107.612 no . . .
C25 C19 H19 107.606 no . . .
C9 C20 H20 119.649 no . . .
C22 C20 H20 119.638 no . . .
C3 C21 H21 119.939 no . . .
C13 C21 H21 119.937 no . . .
C15 C22 H22 119.822 no . . .
C20 C22 H22 119.814 no . . .
N31 C23 H23 111.068 no . . .
C19 C23 H23 111.069 no . . .
C24 C23 H23 111.068 no . . .
O1 C24 H24A 109.991 no . . .
O1 C24 H24B 109.997 no . . .
C23 C24 H24A 109.988 no . . .
C23 C24 H24B 109.994 no . . .
H24A C24 H24B 108.364 no . . .
O3 C25 H25A 111.015 no . . .
O3 C25 H25B 111.014 no . . .
C19 C25 H25A 111.002 no . . .
C19 C25 H25B 111.002 no . . .
H25A C25 H25B 108.999 no . . .
C3 C30 H30 119.992 no . . .
C11 C30 H30 119.980 no . . .

loop_
_geom_bond_atom_site_label_1
_geom_bond_atom_site_label_2
_geom_bond_distance
_geom_bond_publ_flag
_geom_bond_site_symmetry_1
_geom_bond_site_symmetry_2
S1 O6 1.4294(13) yes . .
S1 O26 1.4274(14) yes . .
S1 N31 1.6858(12) yes . .
S1 C7 1.7661(18) yes . .
O1 C17 1.343(2) yes . .
O1 C24 1.447(2) yes . .
O2 N27 1.229(2) yes . .
O3 N31 1.4334(18) yes . .
O3 C25 1.449(2) yes . .
O4 N27 1.2267(16) yes . .
O5 N28 1.2232(19) yes . .
O7 C17 1.205(2) yes . .
O29 N28 1.220(2) yes . .
N27 C4 1.476(2) yes . .
N28 C12 1.474(2) yes . .
N31 C23 1.4969(18) yes . .
C3 C17 1.492(3) yes . .
C3 C21 1.396(2) yes . .
C3 C30 1.393(2) yes . .
C4 C5 1.379(3) yes . .
C4 C14 1.381(2) yes . .
C5 C16 1.390(3) yes . .
C6 C9 1.395(3) yes . .
C6 C18 1.387(3) yes . .
C7 C8 1.392(3) yes . .
C7 C16 1.384(2) yes . .
C8 C14 1.377(3) yes . .
C9 C19 1.521(3) yes . .
C9 C20 1.393(2) yes . .
C11 C12 1.383(2) yes . .
C11 C30 1.386(2) yes . .
C12 C13 1.380(2) yes . .
C13 C21 1.382(3) yes . .
C15 C18 1.380(2) yes . .
C15 C22 1.383(3) yes . .
C19 C23 1.558(2) yes . .
C19 C25 1.519(2) yes . .
C20 C22 1.392(3) yes . .
C23 C24 1.511(2) yes . .
C5 H5 0.950 no . .
C6 H6 0.950 no . .
C8 H8 0.950 no . .
C11 H11 0.950 no . .
C13 H13 0.950 no . .
C14 H14 0.950 no . .
C15 H15 0.950 no . .
C16 H16 0.950 no . .
C18 H18 0.950 no . .
C19 H19 1.000 no . .
C20 H20 0.950 no . .
C21 H21 0.950 no . .
C22 H22 0.950 no . .
C23 H23 1.000 no . .
C24 H24A 0.990 no . .
C24 H24B 0.990 no . .
C25 H25A 0.990 no . .
C25 H25B 0.990 no . .
C30 H30 0.950 no . .

loop_
_geom_contact_atom_site_label_1
_geom_contact_atom_site_label_2
_geom_contact_distance
_geom_contact_publ_flag
_geom_contact_site_symmetry_1
_geom_contact_site_symmetry_2
S1 C25 3.2535(18) no . .
O1 O6 3.3497(16) no . .
O1 N31 2.9007(16) no . .
O1 C30 2.747(2) no . .
O2 C5 3.552(2) no . .
O2 C14 2.713(2) no . .
O3 O26 2.8514(18) no . .
O3 C7 3.1493(19) no . .
O3 C24 3.3300(18) no . .
O4 C5 2.736(2) no . .
O4 C14 3.5399(19) no . .
O5 C11 2.738(2) no . .
O5 C13 3.541(2) no . .
O6 C8 3.137(2) no . .
O6 C23 2.9356(19) no . .
O7 C21 2.829(2) no . .
O7 C24 2.655(2) no . .
O26 C16 2.949(2) no . .
O26 C23 3.4456(17) no . .
O26 C25 3.119(2) no . .
O29 C11 3.545(2) no . .
O29 C13 2.715(2) no . .
N31 C8 2.974(2) no . .
C3 C12 2.739(2) no . .
C4 C7 2.709(3) no . .
C5 C8 2.789(2) no . .
C6 C22 2.764(2) no . .
C6 C23 3.425(3) no . .
C6 C25 3.045(3) no . .
C9 C15 2.803(3) no . .
C9 C24 3.452(3) no . .
C11 C21 2.789(2) no . .
C13 C30 2.790(2) no . .
C14 C16 2.802(3) no . .
C18 C20 2.762(3) no . .
C20 C23 3.436(2) no . .
C24 C25 3.584(2) no . .
O1 O2 3.5372(19) no . 4_554
O2 O1 3.5372(19) no . 4_555
O2 C9 3.409(2) no . 4_545
O2 C13 3.4241(19) no . 2_545
O2 C19 3.577(2) no . 4_545
O2 C20 3.443(2) no . 4_545
O2 C21 3.451(2) no . 2_545
O2 C23 3.274(2) no . 4_555
O2 C24 3.467(2) no . 4_555
O3 O6 3.4240(17) no . 1_545
O3 C11 3.224(2) no . 1_545
O3 C30 3.207(2) no . 1_545
O4 O4 3.5914(19) no . 3_656
O4 O6 3.524(2) no . 4_555
O4 C5 3.3779(19) no . 3_656
O4 C6 3.515(2) no . 4_545
O4 C6 3.568(2) no . 4_555
O4 C18 3.584(2) no . 2_655
O4 C25 3.449(2) no . 4_545
O5 O7 3.4719(19) no . 1_565
O5 O29 3.577(2) no . 2_555
O5 C3 3.499(2) no . 1_565
O5 C8 3.036(2) no . 1_565
O5 C13 3.474(2) no . 2_555
O5 C14 3.2190(19) no . 1_565
O5 C17 3.260(2) no . 1_565
O6 O3 3.4240(17) no . 1_565
O6 O4 3.524(2) no . 4_554
O6 C16 3.557(2) no . 2_655
O6 C25 3.182(2) no . 1_565
O7 O5 3.4719(19) no . 1_545
O7 O7 3.411(2) no . 3_555
O7 O29 3.585(2) no . 1_545
O7 N28 3.257(2) no . 1_545
O7 C12 3.432(2) no . 1_545
O7 C24 3.2589(19) no . 3_555
O26 C15 3.400(2) no . 3_655
O26 C18 3.265(3) no . 3_655
O29 O5 3.577(2) no . 2_545
O29 O7 3.585(2) no . 1_565
O29 C11 3.415(2) no . 2_555
O29 C12 3.342(2) no . 2_555
O29 C20 3.1578(19) no . 3_565
O29 C22 3.109(2) no . 3_565
N27 C6 3.562(2) no . 4_545
N27 C6 3.590(2) no . 4_555
N27 C9 3.393(2) no . 4_545
N28 O7 3.257(2) no . 1_565
N28 C17 3.483(2) no . 1_565
N31 C11 3.456(2) no . 1_545
C3 O5 3.499(2) no . 1_545
C4 C15 3.553(2) no . 4_545
C4 C15 3.571(2) no . 4_555
C4 C18 3.576(2) no . 4_555
C5 O4 3.3779(19) no . 3_656
C5 C15 3.448(2) no . 4_545
C5 C18 3.347(3) no . 4_545
C6 O4 3.515(2) no . 4_544
C6 O4 3.568(2) no . 4_554
C6 N27 3.562(2) no . 4_544
C6 N27 3.590(2) no . 4_554
C8 O5 3.036(2) no . 1_545
C9 O2 3.409(2) no . 4_544
C9 N27 3.393(2) no . 4_544
C11 O3 3.224(2) no . 1_565
C11 O29 3.415(2) no . 2_545
C11 N31 3.456(2) no . 1_565
C12 O7 3.432(2) no . 1_565
C12 O29 3.342(2) no . 2_545
C13 O2 3.4241(19) no . 2_555
C13 O5 3.474(2) no . 2_545
C14 O5 3.2190(19) no . 1_545
C14 C15 3.408(2) no . 4_555
C14 C22 3.418(3) no . 4_555
C15 O26 3.400(2) no . 3_655
C15 C4 3.553(2) no . 4_544
C15 C4 3.571(2) no . 4_554
C15 C5 3.448(2) no . 4_544
C15 C14 3.408(2) no . 4_554
C16 O6 3.557(2) no . 2_645
C17 O5 3.260(2) no . 1_545
C17 N28 3.483(2) no . 1_545
C18 O4 3.584(2) no . 2_645
C18 O26 3.265(3) no . 3_655
C18 C4 3.576(2) no . 4_554
C18 C5 3.347(3) no . 4_544
C19 O2 3.577(2) no . 4_544
C20 O2 3.443(2) no . 4_544
C20 O29 3.1578(19) no . 3_565
C21 O2 3.451(2) no . 2_555
C22 O29 3.109(2) no . 3_565
C22 C14 3.418(3) no . 4_554
C23 O2 3.274(2) no . 4_554
C24 O2 3.467(2) no . 4_554
C24 O7 3.2589(19) no . 3_555
C25 O4 3.449(2) no . 4_544
C25 O6 3.182(2) no . 1_545
C30 O3 3.207(2) no . 1_565
S1 H8 2.7852 no . .
S1 H16 2.8541 no . .
S1 H23 2.6909 no . .
S1 H25B 3.0807 no . .
O1 H8 3.2047 no . .
O1 H23 2.6025 no . .
O1 H30 2.4346 no . .
O2 H14 2.4175 no . .
O3 H8 3.5640 no . .
O3 H19 2.6550 no . .
O3 H23 3.0990 no . .
O3 H24B 3.1647 no . .
O4 H5 2.4533 no . .
O5 H11 2.4574 no . .
O6 H8 2.9719 no . .
O6 H23 2.5315 no . .
O6 H30 3.0857 no . .
O7 H21 2.5428 no . .
O7 H24A 2.7752 no . .
O7 H24B 2.4754 no . .
O26 H16 2.5889 no . .
O26 H23 3.3216 no . .
O26 H25B 2.5515 no . .
O29 H13 2.4282 no . .
N27 H5 2.6234 no . .
N27 H14 2.6032 no . .
N28 H11 2.6250 no . .
N28 H13 2.6078 no . .
N31 H8 2.6766 no . .
N31 H19 2.8865 no . .
N31 H24A 3.3133 no . .
N31 H24B 2.6131 no . .
N31 H25A 3.1504 no . .
N31 H25B 2.6378 no . .
C3 H11 3.2700 no . .
C3 H13 3.2699 no . .
C4 H8 3.2320 no . .
C4 H16 3.2463 no . .
C5 H14 3.2814 no . .
C6 H15 3.2616 no . .
C6 H19 3.3078 no . .
C6 H20 3.2537 no . .
C6 H23 3.1663 no . .
C6 H25A 3.4346 no . .
C6 H25B 2.6854 no . .
C7 H5 3.2501 no . .
C7 H14 3.2543 no . .
C8 H16 3.2860 no . .
C9 H18 3.2713 no . .
C9 H22 3.2746 no . .
C9 H23 2.6289 no . .
C9 H24A 3.2448 no . .
C9 H25A 2.9638 no . .
C9 H25B 2.7076 no . .
C11 H13 3.2801 no . .
C12 H21 3.2341 no . .
C12 H30 3.2394 no . .
C13 H11 3.2801 no . .
C14 H5 3.2808 no . .
C15 H6 3.2563 no . .
C15 H20 3.2610 no . .
C16 H8 3.2827 no . .
C17 H21 2.6142 no . .
C17 H24A 2.6874 no . .
C17 H24B 2.5223 no . .
C17 H30 2.6937 no . .
C18 H22 3.2429 no . .
C19 H6 2.7268 no . .
C19 H20 2.6478 no . .
C19 H24A 2.6990 no . .
C19 H24B 2.6999 no . .
C20 H6 3.2533 no . .
C20 H15 3.2667 no . .
C20 H19 2.5574 no . .
C20 H23 3.4880 no . .
C20 H24A 3.2153 no . .
C21 H30 3.2747 no . .
C22 H18 3.2424 no . .
C23 H6 3.4441 no . .
C23 H20 3.4670 no . .
C23 H25A 3.2537 no . .
C23 H25B 2.7908 no . .
C24 H19 2.4507 no . .
C24 H20 3.4377 no . .
C25 H6 2.7665 no . .
C25 H23 2.9630 no . .
C25 H24B 3.5822 no . .
C30 H8 3.5020 no . .
C30 H21 3.2738 no . .
H5 H16 2.3612 no . .
H6 H18 2.3266 no . .
H6 H23 3.1626 no . .
H6 H25A 3.2365 no . .
H6 H25B 2.1326 no . .
H8 H14 2.3457 no . .
H8 H30 2.9818 no . .
H11 H30 2.3480 no . .
H13 H21 2.3422 no . .
H15 H18 2.3299 no . .
H15 H22 2.3353 no . .
H19 H20 2.3575 no . .
H19 H23 2.8504 no . .
H19 H24A 2.5379 no . .
H19 H24B 2.3284 no . .
H19 H25A 2.2732 no . .
H19 H25B 2.8599 no . .
H20 H22 2.3343 no . .
H20 H24A 2.7700 no . .
H23 H24A 2.4174 no . .
H23 H24B 2.8892 no . .
H23 H25B 3.0492 no . .
S1 H16 3.4922 no . 2_655
S1 H18 3.5423 no . 3_655
O1 H21 3.5016 no . 3_565
O2 H13 2.7855 no . 2_545
O2 H19 3.1978 no . 4_545
O2 H20 3.4992 no . 4_545
O2 H21 2.8302 no . 2_545
O2 H23 2.4705 no . 4_555
O2 H24A 3.1201 no . 4_555
O2 H25A 3.0385 no . 4_545
O3 H11 2.7225 no . 1_545
O3 H15 3.4820 no . 4_545
O3 H16 3.4793 no . 2_645
O3 H30 2.6782 no . 1_545
O4 H5 2.4677 no . 3_656
O4 H6 3.3278 no . 2_655
O4 H6 3.5390 no . 4_545
O4 H6 3.4968 no . 4_555
O4 H18 3.0517 no . 2_655
O4 H23 2.8482 no . 4_555
O4 H25A 2.7827 no . 4_545
O4 H25B 3.4066 no . 4_545
O5 H8 2.4004 no . 1_565
O5 H13 3.3745 no . 2_555
O5 H14 2.7691 no . 1_565
O6 H16 2.7118 no . 2_655
O6 H25A 2.3765 no . 1_565
O6 H25B 3.5464 no . 1_565
O7 H19 3.2783 no . 3_555
O7 H20 3.0726 no . 3_555
O7 H24A 2.7508 no . 3_555
O7 H24B 2.8446 no . 3_555
O26 H15 2.8497 no . 3_655
O26 H16 3.5587 no . 2_645
O26 H16 3.5468 no . 2_655
O26 H18 2.5604 no . 3_655
O29 H14 3.5453 no . 2_555
O29 H20 2.6165 no . 3_565
O29 H22 2.5153 no . 3_565
N27 H5 3.5939 no . 3_656
N27 H23 2.8851 no . 4_555
N27 H25A 3.1893 no . 4_545
N28 H8 3.5132 no . 1_565
N28 H20 3.4024 no . 3_565
N31 H11 2.8484 no . 1_545
C5 H6 3.4255 no . 2_655
C5 H18 3.4379 no . 4_545
C5 H25B 3.0073 no . 2_655
C6 H5 3.5122 no . 2_645
C6 H6 3.2584 no . 3_655
C6 H18 3.2092 no . 3_655
C8 H11 3.0505 no . 1_545
C8 H15 3.3933 no . 4_555
C11 H8 3.5588 no . 1_565
C11 H22 2.8984 no . 4_555
C11 H24B 2.7807 no . 1_565
C12 H24B 3.1196 no . 1_565
C13 H14 3.0166 no . 2_555
C13 H24A 2.9370 no . 3_565
C14 H13 3.2141 no . 2_545
C14 H15 3.5369 no . 4_555
C14 H22 3.5424 no . 4_555
C16 H15 3.4562 no . 4_545
C16 H25B 3.0557 no . 2_655
C17 H21 3.5822 no . 3_565
C18 H5 3.2506 no . 4_544
C18 H6 3.0180 no . 3_655
C20 H13 3.3124 no . 3_565
C20 H21 3.4089 no . 3_555
C21 H20 3.4582 no . 3_555
C21 H24A 3.3494 no . 3_565
C22 H11 3.3470 no . 4_554
C22 H14 3.2728 no . 4_554
C24 H11 3.5715 no . 1_545
C24 H13 3.5788 no . 3_565
C25 H5 3.3021 no . 2_645
C25 H16 3.1696 no . 2_645
C25 H30 3.2548 no . 1_545
C30 H19 3.4344 no . 1_565
C30 H22 3.3452 no . 4_555
C30 H24B 3.1678 no . 1_565
H5 O4 2.4677 no . 3_656
H5 N27 3.5939 no . 3_656
H5 C6 3.5122 no . 2_655
H5 C18 3.2506 no . 4_545
H5 C25 3.3021 no . 2_655
H5 H5 3.3641 no . 3_656
H5 H6 2.8972 no . 2_655
H5 H18 3.1781 no . 4_545
H5 H25A 3.0850 no . 2_655
H5 H25B 2.6292 no . 2_655
H6 O4 3.3278 no . 2_645
H6 O4 3.5390 no . 4_544
H6 O4 3.4968 no . 4_554
H6 C5 3.4255 no . 2_645
H6 C6 3.2584 no . 3_655
H6 C18 3.0180 no . 3_655
H6 H5 2.8972 no . 2_645
H6 H6 2.8672 no . 3_655
H6 H18 2.3907 no . 3_655
H8 O5 2.4004 no . 1_545
H8 N28 3.5132 no . 1_545
H8 C11 3.5588 no . 1_545
H8 H11 2.7348 no . 1_545
H11 O3 2.7225 no . 1_565
H11 N31 2.8484 no . 1_565
H11 C8 3.0505 no . 1_565
H11 C22 3.3470 no . 4_555
H11 C24 3.5715 no . 1_565
H11 H8 2.7348 no . 1_565
H11 H22 2.5536 no . 4_555
H11 H24B 2.8845 no . 1_565
H13 O2 2.7855 no . 2_555
H13 O5 3.3745 no . 2_545
H13 C14 3.2141 no . 2_555
H13 C20 3.3124 no . 3_565
H13 C24 3.5788 no . 3_565
H13 H14 2.2838 no . 2_555
H13 H20 2.9748 no . 3_565
H13 H24A 2.6440 no . 3_565
H14 O5 2.7691 no . 1_545
H14 O29 3.5453 no . 2_545
H14 C13 3.0166 no . 2_545
H14 C22 3.2728 no . 4_555
H14 H13 2.2838 no . 2_545
H14 H21 3.4360 no . 2_545
H14 H22 3.3064 no . 4_555
H15 O3 3.4820 no . 4_544
H15 O26 2.8497 no . 3_655
H15 C8 3.3933 no . 4_554
H15 C14 3.5369 no . 4_554
H15 C16 3.4562 no . 4_544
H16 S1 3.4922 no . 2_645
H16 O3 3.4793 no . 2_655
H16 O6 2.7118 no . 2_645
H16 O26 3.5468 no . 2_645
H16 O26 3.5587 no . 2_655
H16 C25 3.1696 no . 2_655
H16 H25A 2.9837 no . 2_655
H16 H25B 2.7372 no . 2_655
H18 S1 3.5423 no . 3_655
H18 O4 3.0517 no . 2_645
H18 O26 2.5604 no . 3_655
H18 C5 3.4379 no . 4_544
H18 C6 3.2092 no . 3_655
H18 H5 3.1781 no . 4_544
H18 H6 2.3907 no . 3_655
H18 H25B 3.1201 no . 3_655
H19 O2 3.1978 no . 4_544
H19 O7 3.2783 no . 3_555
H19 C30 3.4344 no . 1_545
H19 H21 2.9909 no . 3_555
H19 H30 3.2001 no . 1_545
H20 O2 3.4992 no . 4_544
H20 O7 3.0726 no . 3_555
H20 O29 2.6165 no . 3_565
H20 N28 3.4024 no . 3_565
H20 C21 3.4582 no . 3_555
H20 H13 2.9748 no . 3_565
H20 H21 2.7095 no . 3_555
H21 O1 3.5016 no . 3_565
H21 O2 2.8302 no . 2_555
H21 C17 3.5822 no . 3_565
H21 C20 3.4089 no . 3_555
H21 H14 3.4360 no . 2_555
H21 H19 2.9909 no . 3_555
H21 H20 2.7095 no . 3_555
H21 H24A 3.3689 no . 3_565
H22 O29 2.5153 no . 3_565
H22 C11 2.8984 no . 4_554
H22 C14 3.5424 no . 4_554
H22 C30 3.3452 no . 4_554
H22 H11 2.5536 no . 4_554
H22 H14 3.3064 no . 4_554
H22 H30 3.3465 no . 4_554
H23 O2 2.4705 no . 4_554
H23 O4 2.8482 no . 4_554
H23 N27 2.8851 no . 4_554
H23 H25A 3.3097 no . 1_565
H24A O2 3.1201 no . 4_554
H24A O7 2.7508 no . 3_555
H24A C13 2.9370 no . 3_565
H24A C21 3.3494 no . 3_565
H24A H13 2.6440 no . 3_565
H24A H21 3.3689 no . 3_565
H24B O7 2.8446 no . 3_555
H24B C11 2.7807 no . 1_545
H24B C12 3.1196 no . 1_545
H24B C30 3.1678 no . 1_545
H24B H11 2.8845 no . 1_545
H24B H30 3.4945 no . 1_545
H25A O2 3.0385 no . 4_544
H25A O4 2.7827 no . 4_544
H25A O6 2.3765 no . 1_545
H25A N27 3.1893 no . 4_544
H25A H5 3.0850 no . 2_645
H25A H16 2.9837 no . 2_645
H25A H23 3.3097 no . 1_545
H25A H30 2.9719 no . 1_545
H25B O4 3.4066 no . 4_544
H25B O6 3.5464 no . 1_545
H25B C5 3.0073 no . 2_645
H25B C16 3.0557 no . 2_645
H25B H5 2.6292 no . 2_645
H25B H16 2.7372 no . 2_645
H25B H18 3.1201 no . 3_655
H30 O3 2.6782 no . 1_565
H30 C25 3.2548 no . 1_565
H30 H19 3.2001 no . 1_565
H30 H22 3.3465 no . 4_555
H30 H24B 3.4945 no . 1_565
H30 H25A 2.9719 no . 1_565

loop_
_geom_torsion_atom_site_label_1
_geom_torsion_atom_site_label_2
_geom_torsion_atom_site_label_3
_geom_torsion_atom_site_label_4
_geom_torsion
_geom_torsion_publ_flag
_geom_torsion_site_symmetry_1
_geom_torsion_site_symmetry_2
_geom_torsion_site_symmetry_3
_geom_torsion_site_symmetry_4
O6 S1 N31 O3 169.70(9) no . . . .
O6 S1 N31 C23 46.62(11) no . . . .
O6 S1 C7 C8 59.92(13) no . . . .
O6 S1 C7 C16 -116.28(12) no . . . .
O26 S1 N31 O3 37.30(11) no . . . .
O26 S1 N31 C23 -85.78(11) no . . . .
O26 S1 C7 C8 -168.19(10) no . . . .
O26 S1 C7 C16 15.61(14) no . . . .
N31 S1 C7 C8 -49.17(12) no . . . .
N31 S1 C7 C16 134.63(11) no . . . .
C7 S1 N31 O3 -78.17(10) no . . . .
C7 S1 N31 C23 158.75(9) no . . . .
C17 O1 C24 C23 -167.26(12) no . . . .
C24 O1 C17 O7 -0.4(2) no . . . .
C24 O1 C17 C3 179.37(11) no . . . .
N31 O3 C25 C19 -41.67(13) no . . . .
C25 O3 N31 S1 -96.74(11) no . . . .
C25 O3 N31 C23 31.70(13) no . . . .
O2 N27 C4 C5 -168.75(13) no . . . .
O2 N27 C4 C14 11.3(2) no . . . .
O4 N27 C4 C5 11.6(2) no . . . .
O4 N27 C4 C14 -168.37(13) no . . . .
O5 N28 C12 C11 11.5(2) no . . . .
O5 N28 C12 C13 -168.59(14) no . . . .
O29 N28 C12 C11 -169.21(14) no . . . .
O29 N28 C12 C13 10.7(2) no . . . .
S1 N31 C23 C19 114.65(10) no . . . .
S1 N31 C23 C24 -127.97(10) no . . . .
O3 N31 C23 C19 -8.92(14) no . . . .
O3 N31 C23 C24 108.46(12) no . . . .
C17 C3 C21 C13 178.54(14) no . . . .
C21 C3 C17 O1 169.64(14) no . . . .
C21 C3 C17 O7 -10.6(3) no . . . .
C17 C3 C30 C11 -178.56(14) no . . . .
C30 C3 C17 O1 -11.0(2) no . . . .
C30 C3 C17 O7 168.77(16) no . . . .
C21 C3 C30 C11 0.8(3) no . . . .
C30 C3 C21 C13 -0.9(3) no . . . .
N27 C4 C5 C16 179.93(12) no . . . .
N27 C4 C14 C8 178.07(12) no . . . .
C5 C4 C14 C8 -1.9(2) no . . . .
C14 C4 C5 C16 -0.1(2) no . . . .
C4 C5 C16 C7 1.4(2) no . . . .
C9 C6 C18 C15 0.7(3) no . . . .
C18 C6 C9 C19 179.07(14) no . . . .
C18 C6 C9 C20 -0.5(2) no . . . .
S1 C7 C8 C14 -177.33(10) no . . . .
S1 C7 C16 C5 175.20(10) no . . . .
C8 C7 C16 C5 -0.8(2) no . . . .
C16 C7 C8 C14 -1.2(2) no . . . .
C7 C8 C14 C4 2.5(2) no . . . .
C6 C9 C19 C23 86.57(18) no . . . .
C6 C9 C19 C25 -33.0(2) no . . . .
C6 C9 C20 C22 -0.2(2) no . . . .
C19 C9 C20 C22 -179.81(13) no . . . .
C20 C9 C19 C23 -93.87(17) no . . . .
C20 C9 C19 C25 146.58(14) no . . . .
C12 C11 C30 C3 0.1(2) no . . . .
C30 C11 C12 N28 178.93(14) no . . . .
C30 C11 C12 C13 -1.0(3) no . . . .
N28 C12 C13 C21 -178.97(13) no . . . .
C11 C12 C13 C21 1.0(3) no . . . .
C12 C13 C21 C3 -0.0(2) no . . . .
C18 C15 C22 C20 -0.6(3) no . . . .
C22 C15 C18 C6 -0.1(3) no . . . .
C9 C19 C23 N31 -142.84(12) no . . . .
C9 C19 C23 C24 100.03(14) no . . . .
C9 C19 C25 O3 160.67(12) no . . . .
C23 C19 C25 O3 34.80(16) no . . . .
C25 C19 C23 N31 -15.75(16) no . . . .
C25 C19 C23 C24 -132.88(13) no . . . .
C9 C20 C22 C15 0.8(3) no . . . .
N31 C23 C24 O1 66.33(16) no . . . .
C19 C23 C24 O1 -179.94(12) no . . . .
